data_4088861
loop_
_publ_author_name
'Allen, Thomas H.'
'Geib, Steven J.'
'Curran, Dennis P.'

_publ_section_title
;
 Radical and Thermal Reactions of N-Heterocyclic Carbene Boranes with
 Diazo Compounds
;
_journal_issue 17
_journal_name_full Organometallics
_journal_page_first 2975
_journal_paper_doi 10.1021/acs.organomet.6b00497
_journal_volume 35
_journal_year 2016
_chemical_absolute_configuration ad
_chemical_formula_sum 'C11 H14 B Br N4 O'
_chemical_formula_weight 308.98
_space_group_crystal_system monoclinic
_space_group_IT_number 9
_space_group_name_Hall 'C -2yc'
_space_group_name_H-M_alt 'C 1 c 1'
_atom_sites_solution_hydrogens mixed
_audit_creation_method SHELXL-2014/6
_cell_angle_alpha 90
_cell_angle_beta 110.504(2)
_cell_angle_gamma 90
_cell_formula_units_Z 4
_cell_length_a 12.4966(3)
_cell_length_b 8.4594(2)
_cell_length_c 13.3671(3)
_cell_measurement_temperature 230(2)
_cell_volume 1323.56(6)
_computing_cell_refinement 'Bruker SAINT'
_computing_data_collection 'Bruker APEX2'
_computing_data_reduction 'Bruker SAINT'
_computing_molecular_graphics 'Bruker SHELXTL'
_computing_publication_material 'Bruker SHELXTL'
_computing_structure_refinement 'SHELXL-97 (Sheldrick, 2008)'
_computing_structure_solution 'SHELXS-97 (Sheldrick, 2008)'
_diffrn_ambient_temperature 230(2)
_diffrn_measured_fraction_theta_full 0.982
_diffrn_measured_fraction_theta_max 0.981
_diffrn_measurement_device_type 'Bruker X8 Prospector Ultra'
_diffrn_measurement_method '\f and \w scans'
_diffrn_radiation_source 'microfocus sealed tube'
_diffrn_radiation_type CuK\a
_diffrn_radiation_wavelength 1.54178
_diffrn_reflns_av_R_equivalents 0.0205
_diffrn_reflns_av_unetI/netI 0.0229
_diffrn_reflns_Laue_measured_fraction_full 0.982
_diffrn_reflns_Laue_measured_fraction_max 0.981
_diffrn_reflns_limit_h_max 14
_diffrn_reflns_limit_h_min -14
_diffrn_reflns_limit_k_max 10
_diffrn_reflns_limit_k_min -10
_diffrn_reflns_limit_l_max 15
_diffrn_reflns_limit_l_min -13
_diffrn_reflns_number 8898
_diffrn_reflns_point_group_measured_fraction_full 0.982
_diffrn_reflns_point_group_measured_fraction_max 0.981
_diffrn_reflns_theta_full 67.679
_diffrn_reflns_theta_max 68.184
_diffrn_reflns_theta_min 6.456
_exptl_absorpt_coefficient_mu 4.181
_exptl_absorpt_correction_T_max 0.92
_exptl_absorpt_correction_T_min 0.59
_exptl_absorpt_correction_type multi-scan
_exptl_absorpt_process_details 'Bruker Sadabs'
_exptl_crystal_colour colorless
_exptl_crystal_density_diffrn 1.551
_exptl_crystal_description needle
_exptl_crystal_F_000 624
_exptl_crystal_size_max 0.140
_exptl_crystal_size_mid 0.030
_exptl_crystal_size_min 0.020
_refine_diff_density_max 0.444
_refine_diff_density_min -0.235
_refine_diff_density_rms 0.057
_refine_ls_abs_structure_details
;
 Refined as an inversion twin.
;
_refine_ls_abs_structure_Flack -0.02(4)
_refine_ls_extinction_method none
_refine_ls_goodness_of_fit_ref 1.196
_refine_ls_hydrogen_treatment mixed
_refine_ls_matrix_type full
_refine_ls_number_parameters 174
_refine_ls_number_reflns 2118
_refine_ls_number_restraints 2
_refine_ls_restrained_S_all 1.195
_refine_ls_R_factor_all 0.0337
_refine_ls_R_factor_gt 0.0322
_refine_ls_shift/su_max 0.025
_refine_ls_shift/su_mean 0.001
_refine_ls_structure_factor_coef Fsqd
_refine_ls_weighting_details 'w=1/[\s^2^(Fo^2^)+(0.0680P)^2^] where P=(Fo^2^+2Fc^2^)/3'
_refine_ls_weighting_scheme calc
_refine_ls_wR_factor_gt 0.0975
_refine_ls_wR_factor_ref 0.0989
_reflns_Friedel_coverage 0.996
_reflns_Friedel_fraction_full 0.982
_reflns_Friedel_fraction_max 0.981
_reflns_number_gt 2024
_reflns_number_total 2118
_reflns_threshold_expression 'I > 2\s(I)'
_cod_data_source_file om6b00497_si_002.cif
_cod_data_source_block tomallen4_b
_cod_original_sg_symbol_H-M 'C c'
_cod_database_code 4088861
_shelx_space_group_comment
;
The symmetry employed for this shelxl refinement is uniquely defined
by the following loop, which should always be used as a source of
symmetry information in preference to the above space-group names.
They are only intended as comments.
;
_shelx_estimated_absorpt_t_min 0.592
_shelx_estimated_absorpt_t_max 0.921
_shelxl_version_number 2014/6

loop_
_space_group_symop_operation_xyz
'x, y, z'
'x, -y, z+1/2'
'x+1/2, y+1/2, z'
'x+1/2, -y+1/2, z+1/2'

loop_
_atom_site_label
_atom_site_type_symbol
_atom_site_fract_x
_atom_site_fract_y
_atom_site_fract_z
_atom_site_U_iso_or_equiv
_atom_site_adp_type
_atom_site_occupancy
_atom_site_site_symmetry_order
_atom_site_calc_flag
_atom_site_refinement_flags_posn
_atom_site_refinement_flags_adp
Br1 Br 0.75527(5) 0.81262(6) 0.84404(5) 0.0682(3) Uani 1 1 d . .
N1 N 0.4510(4) 0.0437(5) 0.3252(4) 0.0505(10) Uani 1 1 d . .
B1 B 0.3075(5) 0.2006(7) 0.3948(5) 0.0458(13) Uani 1 1 d . .
H1B1 H 0.298(6) 0.100(9) 0.452(6) 0.067(19) Uiso 1 1 d . .
H1B2 H 0.223(5) 0.252(7) 0.356(5) 0.037(12) Uiso 1 1 d . .
C1 C 0.3681(4) 0.1497(5) 0.3110(4) 0.0387(9) Uani 1 1 d . .
N2 N 0.3344(4) 0.1950(5) 0.2085(4) 0.0459(10) Uani 1 1 d . .
C2 C 0.4685(6) 0.0207(8) 0.2307(6) 0.0662(17) Uani 1 1 d . .
H2A H 0.5222 -0.0481 0.2194 0.079 Uiso 1 1 calc R U
C3 C 0.3956(6) 0.1137(9) 0.1575(6) 0.0653(18) Uani 1 1 d . .
H3A H 0.3876 0.1219 0.0851 0.078 Uiso 1 1 calc R U
N3 N 0.3688(4) 0.3347(5) 0.4746(4) 0.0468(10) Uani 1 1 d . .
N4 N 0.4716(4) 0.3631(6) 0.4919(4) 0.0544(10) Uani 1 1 d . .
C4 C 0.5162(5) -0.0330(8) 0.4274(7) 0.0729(19) Uani 1 1 d . .
H4A H 0.4888 -0.1403 0.4275 0.109 Uiso 1 1 calc R U
H4B H 0.5060 0.0258 0.4857 0.109 Uiso 1 1 calc R U
H4C H 0.5966 -0.0352 0.4362 0.109 Uiso 1 1 calc R U
C5 C 0.2489(6) 0.3133(7) 0.1573(6) 0.0598(15) Uani 1 1 d . .
H5A H 0.2433 0.3878 0.2105 0.090 Uiso 1 1 calc R U
H5B H 0.1756 0.2623 0.1233 0.090 Uiso 1 1 calc R U
H5C H 0.2707 0.3691 0.1039 0.090 Uiso 1 1 calc R U
C7 C 0.5273(4) 0.4748(6) 0.5773(5) 0.0496(11) Uani 1 1 d . .
C8 C 0.6071(5) 0.5726(8) 0.5592(5) 0.0576(14) Uani 1 1 d . .
H8A H 0.6157 0.5714 0.4921 0.069 Uiso 1 1 calc R U
C9 C 0.6746(5) 0.6724(6) 0.6380(5) 0.0536(13) Uani 1 1 d . .
H9A H 0.7282 0.7389 0.6244 0.064 Uiso 1 1 calc R U
C10 C 0.6627(5) 0.6735(5) 0.7355(5) 0.0491(12) Uani 1 1 d . .
C11 C 0.5834(5) 0.5789(7) 0.7571(5) 0.0543(12) Uani 1 1 d . .
H11A H 0.5752 0.5816 0.8244 0.065 Uiso 1 1 calc R U
C12 C 0.5158(5) 0.4792(6) 0.6764(5) 0.0562(13) Uani 1 1 d . .
H12A H 0.4614 0.4138 0.6897 0.067 Uiso 1 1 calc R U
O1 O 0.3095(3) 0.4057(6) 0.5210(4) 0.0686(12) Uani 1 1 d . .

loop_
_atom_site_aniso_label
_atom_site_aniso_U_11
_atom_site_aniso_U_22
_atom_site_aniso_U_33
_atom_site_aniso_U_23
_atom_site_aniso_U_13
_atom_site_aniso_U_12
Br1 0.0789(4) 0.0548(3) 0.0536(4) -0.0090(3) 0.0018(2) 0.0004(3)
N1 0.0404(19) 0.050(2) 0.065(3) -0.007(2) 0.0234(19) -0.0039(17)
B1 0.051(3) 0.051(3) 0.042(3) -0.004(2) 0.023(3) -0.004(2)
C1 0.038(2) 0.0411(19) 0.039(2) -0.0042(18) 0.0166(18) -0.0108(17)
N2 0.049(2) 0.053(2) 0.038(2) -0.0078(16) 0.0184(18) -0.0136(16)
C2 0.065(3) 0.064(3) 0.088(5) -0.021(3) 0.049(3) -0.007(3)
C3 0.072(4) 0.082(5) 0.056(4) -0.026(3) 0.041(3) -0.024(4)
N3 0.054(3) 0.048(2) 0.040(2) 0.0027(17) 0.0181(19) 0.0037(18)
N4 0.055(3) 0.063(3) 0.052(3) -0.006(2) 0.027(2) 0.008(2)
C4 0.045(3) 0.065(4) 0.103(6) 0.017(3) 0.018(3) 0.003(3)
C5 0.060(3) 0.066(4) 0.049(4) 0.012(2) 0.013(3) -0.006(3)
C7 0.046(2) 0.046(2) 0.052(3) -0.002(2) 0.011(2) 0.006(2)
C8 0.060(3) 0.058(3) 0.053(4) -0.007(3) 0.017(3) -0.002(3)
C9 0.053(3) 0.048(3) 0.060(4) -0.013(2) 0.021(3) -0.006(2)
C10 0.054(3) 0.036(2) 0.049(3) 0.0000(18) 0.008(2) 0.0050(18)
C11 0.065(3) 0.053(3) 0.045(3) 0.013(2) 0.018(2) 0.014(2)
C12 0.046(3) 0.050(3) 0.066(4) 0.013(2) 0.011(2) 0.002(2)
O1 0.049(2) 0.087(3) 0.071(3) -0.022(2) 0.0236(19) 0.008(2)

loop_
_atom_type_symbol
_atom_type_description
_atom_type_scat_dispersion_real
_atom_type_scat_dispersion_imag
_atom_type_scat_source
C C 0.0181 0.0091 'International Tables Vol C Tables 4.2.6.8 and 6.1.1.4'
H H 0.0000 0.0000 'International Tables Vol C Tables 4.2.6.8 and 6.1.1.4'
B B 0.0090 0.0039 'International Tables Vol C Tables 4.2.6.8 and 6.1.1.4'
N N 0.0311 0.0180 'International Tables Vol C Tables 4.2.6.8 and 6.1.1.4'
O O 0.0492 0.0322 'International Tables Vol C Tables 4.2.6.8 and 6.1.1.4'
Br Br -0.6763 1.2805 'International Tables Vol C Tables 4.2.6.8 and 6.1.1.4'

loop_
_geom_angle_atom_site_label_1
_geom_angle_atom_site_label_2
_geom_angle_atom_site_label_3
_geom_angle
C1 N1 C2 109.4(5)
C1 N1 C4 125.3(5)
C2 N1 C4 125.3(5)
N3 B1 C1 115.5(4)
N3 B1 H1B1 103(4)
C1 B1 H1B1 116(4)
N3 B1 H1B2 101(3)
C1 B1 H1B2 113(3)
H1B1 B1 H1B2 107(5)
N1 C1 N2 106.7(4)
N1 C1 B1 127.7(5)
N2 C1 B1 125.3(5)
C1 N2 C3 109.5(5)
C1 N2 C5 126.5(5)
C3 N2 C5 124.0(6)
C3 C2 N1 107.7(5)
C3 C2 H2A 126.2
N1 C2 H2A 126.2
C2 C3 N2 106.7(6)
C2 C3 H3A 126.6
N2 C3 H3A 126.6
N4 N3 O1 123.9(5)
N4 N3 B1 119.5(4)
O1 N3 B1 116.5(4)
N3 N4 C7 116.6(4)
N1 C4 H4A 109.5
N1 C4 H4B 109.5
H4A C4 H4B 109.5
N1 C4 H4C 109.5
H4A C4 H4C 109.5
H4B C4 H4C 109.5
N2 C5 H5A 109.5
N2 C5 H5B 109.5
H5A C5 H5B 109.5
N2 C5 H5C 109.5
H5A C5 H5C 109.5
H5B C5 H5C 109.5
C8 C7 C12 118.4(5)
C8 C7 N4 115.4(5)
C12 C7 N4 125.9(5)
C7 C8 C9 121.2(6)
C7 C8 H8A 119.4
C9 C8 H8A 119.4
C10 C9 C8 119.4(5)
C10 C9 H9A 120.3
C8 C9 H9A 120.3
C9 C10 C11 121.5(5)
C9 C10 Br1 119.4(4)
C11 C10 Br1 119.1(5)
C10 C11 C12 118.2(6)
C10 C11 H11A 120.9
C12 C11 H11A 120.9
C7 C12 C11 121.2(5)
C7 C12 H12A 119.4
C11 C12 H12A 119.4

loop_
_geom_bond_atom_site_label_1
_geom_bond_atom_site_label_2
_geom_bond_distance
Br1 C10 1.911(6)
N1 C1 1.333(7)
N1 C2 1.369(8)
N1 C4 1.474(8)
B1 N3 1.562(7)
B1 C1 1.615(7)
B1 H1B1 1.18(7)
B1 H1B2 1.09(6)
C1 N2 1.341(7)
N2 C3 1.373(8)
N2 C5 1.449(8)
C2 C3 1.335(11)
C2 H2A 0.9400
C3 H3A 0.9400
N3 N4 1.247(7)
N3 O1 1.271(6)
N4 C7 1.457(7)
C4 H4A 0.9700
C4 H4B 0.9700
C4 H4C 0.9700
C5 H5A 0.9700
C5 H5B 0.9700
C5 H5C 0.9700
C7 C8 1.380(9)
C7 C12 1.382(9)
C8 C9 1.381(9)
C8 H8A 0.9400
C9 C10 1.363(9)
C9 H9A 0.9400
C10 C11 1.379(8)
C11 C12 1.398(9)
C11 H11A 0.9400
C12 H12A 0.9400
